data_7242252
loop_
_publ_author_name
'Kitagawa, Yuichi'
'Naito, Ayu'
'Fushimi, Koji'
'Hasegawa, Yasuchika'

_publ_section_title
;
 Bright sky-blue fluorescence with high color purity: assembly of
 luminescent diphenyl-anthracene lutetium-based coordination polymer
;
_journal_issue 12
_journal_name_full 'RSC Advances'
_journal_page_first 6604
_journal_page_last 6606
_journal_paper_doi 10.1039/D0RA10795F
_journal_volume 11
_journal_year 2021
_chemical_formula_moiety 'C25 H18 O P'
_chemical_formula_sum 'C25 H18 O P'
_chemical_formula_weight 365.36
_space_group_crystal_system monoclinic
_space_group_IT_number 14
_space_group_name_Hall '-P 2yn'
_space_group_name_H-M_alt 'P 1 21/n 1'
_atom_sites_solution_hydrogens geom
_atom_sites_solution_primary dual
_audit_creation_date 2020-08-04
_audit_creation_method
;
Olex2 1.2
(compiled 2018.05.29 svn.r3508 for OlexSys, GUI svn.r5506)
;
_audit_update_record
;
2020-11-27 deposited with the CCDC.	2021-02-01 downloaded from the CCDC.
;
_cell_angle_alpha 90
_cell_angle_beta 104.633(3)
_cell_angle_gamma 90
_cell_formula_units_Z 4
_cell_length_a 10.7593(3)
_cell_length_b 10.8776(3)
_cell_length_c 16.3514(4)
_cell_measurement_reflns_used 11449
_cell_measurement_temperature 123
_cell_measurement_theta_max 29.3860
_cell_measurement_theta_min 2.5530
_cell_volume 1851.62(9)
_computing_cell_refinement 'CrysAlisPro 1.171.39.43a (Rigaku OD, 2018)'
_computing_data_collection 'CrysAlisPro 1.171.39.43a (Rigaku OD, 2018)'
_computing_data_reduction 'CrysAlisPro 1.171.39.43a (Rigaku OD, 2018)'
_computing_molecular_graphics 'Olex2 (Dolomanov et al., 2009)'
_computing_publication_material 'Olex2 (Dolomanov et al., 2009)'
_computing_structure_refinement 'ShelXL (Sheldrick, 2015)'
_computing_structure_solution 'ShelXT (Sheldrick, 2015)'
_diffrn_ambient_temperature 123
_diffrn_detector 'CCD plate'
_diffrn_measured_fraction_theta_full 0.999
_diffrn_measured_fraction_theta_max 0.909
_diffrn_measurement_details
;
List of Runs (angles in degrees, time in seconds):

  # Type    Start    End  Width  t~exp~   \w     \q     \k     \f   Frames
#--------------------------------------------------------------------------
  1  \w    -63.00 -29.00   0.50    0.68    --    0.00  43.00-150.00   68
  2  \w     31.00  59.00   0.50    0.68    --    0.00  43.00-150.00   56
  3  \w    -89.00 -28.00   0.50    0.68    --    0.00  29.00  60.00  122
  4  \w      9.00  81.00   0.50    0.68    --    0.00  57.00  60.00  144
  5  \w    -46.00 -19.00   0.50    0.68    --    0.00  43.00-120.00   54
  6  \w    -57.00 -32.00   0.50    0.68    --    0.00  14.00-180.00   50
  7  \w    -81.00  -1.00   0.50    0.68    --    0.00   0.00   0.00  160
;
_diffrn_measurement_device 'four-circle diffractometer'
_diffrn_measurement_device_type 'XtaLAB AFC11 (RCD3): quarter-chi single'
_diffrn_measurement_method '\w scans'
_diffrn_orient_matrix_type 'CrysAlisPro convention (1999,Acta A55,543-557)'
_diffrn_orient_matrix_UB_11 -0.0432335000
_diffrn_orient_matrix_UB_12 0.0109776000
_diffrn_orient_matrix_UB_13 -0.0399106000
_diffrn_orient_matrix_UB_21 -0.0083862000
_diffrn_orient_matrix_UB_22 -0.0642816000
_diffrn_orient_matrix_UB_23 -0.0064938000
_diffrn_orient_matrix_UB_31 -0.0519835000
_diffrn_orient_matrix_UB_32 0.0011816000
_diffrn_orient_matrix_UB_33 0.0193613000
_diffrn_radiation_monochromator mirror
_diffrn_radiation_probe x-ray
_diffrn_radiation_type MoK\a
_diffrn_radiation_wavelength 0.71073
_diffrn_reflns_av_R_equivalents 0.0278
_diffrn_reflns_av_unetI/netI 0.0220
_diffrn_reflns_Laue_measured_fraction_full 0.999
_diffrn_reflns_Laue_measured_fraction_max 0.909
_diffrn_reflns_limit_h_max 14
_diffrn_reflns_limit_h_min -14
_diffrn_reflns_limit_k_max 14
_diffrn_reflns_limit_k_min -14
_diffrn_reflns_limit_l_max 22
_diffrn_reflns_limit_l_min -22
_diffrn_reflns_number 22965
_diffrn_reflns_point_group_measured_fraction_full 0.999
_diffrn_reflns_point_group_measured_fraction_max 0.909
_diffrn_reflns_theta_full 25.242
_diffrn_reflns_theta_max 29.379
_diffrn_reflns_theta_min 2.575
_diffrn_source 'Rotating-anode X-ray tube (dual wavelength)'
_diffrn_source_type 'Rigaku (Mo) X-ray DW Source'
_exptl_absorpt_coefficient_mu 0.160
_exptl_absorpt_correction_T_max 1.00000
_exptl_absorpt_correction_T_min 0.71993
_exptl_absorpt_correction_type multi-scan
_exptl_absorpt_process_details
;
CrysAlisPro 1.171.39.43a (Rigaku Oxford Diffraction, 2018)
Empirical absorption correction using spherical harmonics,
 implemented in SCALE3 ABSPACK scaling algorithm.
;
_exptl_crystal_colour 'clear light yellow'
_exptl_crystal_density_diffrn 1.311
_exptl_crystal_description block
_exptl_crystal_F_000 764
_exptl_crystal_size_max 0.567
_exptl_crystal_size_mid 0.334
_exptl_crystal_size_min 0.289
_refine_diff_density_max 0.455
_refine_diff_density_min -0.452
_refine_diff_density_rms 0.055
_refine_ls_extinction_method none
_refine_ls_goodness_of_fit_ref 1.033
_refine_ls_hydrogen_treatment constr
_refine_ls_matrix_type full
_refine_ls_number_parameters 244
_refine_ls_number_reflns 4628
_refine_ls_number_restraints 0
_refine_ls_restrained_S_all 1.033
_refine_ls_R_factor_all 0.0467
_refine_ls_R_factor_gt 0.0407
_refine_ls_shift/su_max 0.001
_refine_ls_shift/su_mean 0.000
_refine_ls_structure_factor_coef Fsqd
_refine_ls_weighting_details 'w=1/[\s^2^(Fo^2^)+(0.0574P)^2^+0.9937P] where P=(Fo^2^+2Fc^2^)/3'
_refine_ls_weighting_scheme calc
_refine_ls_wR_factor_gt 0.1075
_refine_ls_wR_factor_ref 0.1112
_reflns_Friedel_coverage 0.000
_reflns_number_gt 4077
_reflns_number_total 4628
_reflns_threshold_expression 'I > 2\s(I)'
_cod_data_source_file d0ra10795f2.cif
_cod_data_source_block bpdpa_ligand
_cod_database_code 7242252
_shelx_shelxl_version_number 2018/3
_chemical_oxdiff_formula 'C50 H36 O2 P2'
_shelx_space_group_comment
;
The symmetry employed for this shelxl refinement is uniquely defined
by the following loop, which should always be used as a source of
symmetry information in preference to the above space-group names.
They are only intended as comments.
;
_reflns_odcompleteness_completeness 99.85
_reflns_odcompleteness_iscentric 1
_reflns_odcompleteness_theta 26.32
_olex2_refinement_description
;
1. Fixed Uiso
 At 1.2 times of:
  All C(H) groups
2.a Aromatic/amide H refined with riding coordinates:
 C008(H008), C009(H009), C00A(H00A), C00C(H00C), C00D(H00D), C00F(H00F),
 C00G(H00G), C00H(H00H), C00I(H00I), C00J(H00J), C00K(H00K), C00L(H00L),
 C00M(H00M), C00N(H00N), C00O(H00O), C00P(H00P), C00Q(H00Q), C00R(H00R)
;
_olex2_submission_special_instructions 'No special instructions were received'
_oxdiff_exptl_absorpt_empirical_details
;
Empirical correction (ABSPACK) includes:
- Absorption correction using spherical harmonics
- Frame scaling
;
_oxdiff_exptl_absorpt_empirical_full_max 1.548
_oxdiff_exptl_absorpt_empirical_full_min 0.595

loop_
_space_group_symop_operation_xyz
'x, y, z'
'-x+1/2, y+1/2, -z+1/2'
'-x, -y, -z'
'x-1/2, -y-1/2, z-1/2'

loop_
_atom_site_label
_atom_site_type_symbol
_atom_site_fract_x
_atom_site_fract_y
_atom_site_fract_z
_atom_site_U_iso_or_equiv
_atom_site_adp_type
_atom_site_occupancy
_atom_site_site_symmetry_order
_atom_site_calc_flag
_atom_site_refinement_flags_posn
_atom_site_refinement_flags_adp
_atom_site_refinement_flags_occupancy
_atom_site_disorder_assembly
_atom_site_disorder_group
P001 P 0.78103(3) 0.71686(3) 0.78939(2) 0.01881(10) Uani 1 1 d . . . . .
O002 O 0.81699(10) 0.84815(9) 0.78450(6) 0.0279(2) Uani 1 1 d . . . . .
C003 C 0.54493(11) 0.55701(11) 0.57914(7) 0.0159(2) Uani 1 1 d . . . . .
C004 C 0.32731(12) 0.54639(13) 0.60832(8) 0.0195(3) Uani 1 1 d . . . . .
C005 C 0.36938(11) 0.46415(12) 0.47376(7) 0.0163(2) Uani 1 1 d . . . . .
C006 C 0.41491(11) 0.52180(12) 0.55258(7) 0.0168(2) Uani 1 1 d . . . . .
C007 C 0.72065(12) 0.64668(12) 0.68712(8) 0.0183(2) Uani 1 1 d . . . . .
C008 C 0.59462(12) 0.61254(12) 0.65997(8) 0.0177(2) Uani 1 1 d . . . . .
H008 H 0.539931 0.625798 0.694980 0.021 Uiso 1 1 calc R . . . .
C009 C 0.92645(13) 0.50058(13) 0.83163(8) 0.0231(3) Uani 1 1 d . . . . .
H009 H 0.863228 0.460219 0.791224 0.028 Uiso 1 1 calc R . . . .
C00A C 0.80419(12) 0.63066(13) 0.63273(8) 0.0211(3) Uani 1 1 d . . . . .
H00A H 0.888988 0.657089 0.650172 0.025 Uiso 1 1 calc R . . . .
C00B C 0.91530(12) 0.62570(13) 0.84579(8) 0.0199(3) Uani 1 1 d . . . . .
C00C C 0.76100(12) 0.57704(12) 0.55549(8) 0.0197(3) Uani 1 1 d . . . . .
H00C H 0.817089 0.566939 0.521059 0.024 Uiso 1 1 calc R . . . .
C00D C 0.32935(14) 0.47161(16) 0.67787(9) 0.0299(3) Uani 1 1 d . . . . .
H00D H 0.383639 0.403773 0.688708 0.036 Uiso 1 1 calc R . . . .
C00E C 0.65542(13) 0.69482(14) 0.84335(8) 0.0236(3) Uani 1 1 d . . . . .
C00F C 1.00898(13) 0.68559(14) 0.90749(9) 0.0242(3) Uani 1 1 d . . . . .
H00F H 1.001191 0.769158 0.917132 0.029 Uiso 1 1 calc R . . . .
C00G C 0.24515(13) 0.64703(14) 0.59299(9) 0.0273(3) Uani 1 1 d . . . . .
H00G H 0.242015 0.696956 0.546342 0.033 Uiso 1 1 calc R . . . .
C00H C 1.03245(14) 0.43609(14) 0.87808(9) 0.0283(3) Uani 1 1 d . . . . .
H00H H 1.040844 0.352741 0.867996 0.034 Uiso 1 1 calc R . . . .
C00I C 0.61935(15) 0.57785(16) 0.86407(9) 0.0309(3) Uani 1 1 d . . . . .
H00I H 0.661956 0.508457 0.851963 0.037 Uiso 1 1 calc R . . . .
C00J C 1.11403(13) 0.62044(16) 0.95461(9) 0.0300(3) Uani 1 1 d . . . . .
H00J H 1.176208 0.660135 0.996101 0.036 Uiso 1 1 calc R . . . .
C00K C 1.12579(14) 0.49563(16) 0.93946(9) 0.0308(3) Uani 1 1 d . . . . .
H00K H 1.196365 0.452016 0.970533 0.037 Uiso 1 1 calc R . . . .
C00L C 0.17081(14) 0.59908(18) 0.71651(10) 0.0357(4) Uani 1 1 d . . . . .
H00L H 0.119534 0.617277 0.752956 0.043 Uiso 1 1 calc R . . . .
C00M C 0.59049(16) 0.79792(17) 0.86095(10) 0.0342(3) Uani 1 1 d . . . . .
H00M H 0.614189 0.875790 0.846882 0.041 Uiso 1 1 calc R . . . .
C00N C 0.16741(15) 0.67351(17) 0.64719(11) 0.0358(4) Uani 1 1 d . . . . .
H00N H 0.113077 0.741343 0.636805 0.043 Uiso 1 1 calc R . . . .
C00O C 0.25043(16) 0.49810(19) 0.73116(10) 0.0369(4) Uani 1 1 d . . . . .
H00O H 0.251512 0.447167 0.777013 0.044 Uiso 1 1 calc R . . . .
C00P C 0.51901(17) 0.5663(2) 0.90300(11) 0.0424(4) Uani 1 1 d . . . . .
H00P H 0.494639 0.488828 0.917295 0.051 Uiso 1 1 calc R . . . .
C00Q C 0.48964(18) 0.7845(2) 0.89976(12) 0.0471(5) Uani 1 1 d . . . . .
H00Q H 0.445983 0.853488 0.911437 0.057 Uiso 1 1 calc R . . . .
C00R C 0.45502(17) 0.6700(2) 0.92063(12) 0.0502(5) Uani 1 1 d . . . . .
H00R H 0.388155 0.661459 0.946805 0.060 Uiso 1 1 calc R . . . .

loop_
_atom_site_aniso_label
_atom_site_aniso_U_11
_atom_site_aniso_U_22
_atom_site_aniso_U_33
_atom_site_aniso_U_23
_atom_site_aniso_U_13
_atom_site_aniso_U_12
P001 0.01777(16) 0.02105(18) 0.01567(16) -0.00229(12) 0.00062(12) -0.00140(12)
O002 0.0295(5) 0.0222(5) 0.0282(5) -0.0013(4) 0.0003(4) -0.0035(4)
C003 0.0138(5) 0.0195(6) 0.0132(5) 0.0014(4) 0.0012(4) 0.0006(4)
C004 0.0134(5) 0.0290(7) 0.0151(5) -0.0044(5) 0.0018(4) -0.0030(5)
C005 0.0136(5) 0.0208(6) 0.0135(5) 0.0014(4) 0.0016(4) 0.0009(4)
C006 0.0135(5) 0.0221(6) 0.0141(5) 0.0016(4) 0.0022(4) 0.0011(4)
C007 0.0176(6) 0.0214(6) 0.0141(5) -0.0010(5) 0.0005(4) -0.0009(5)
C008 0.0158(5) 0.0222(6) 0.0143(5) -0.0002(4) 0.0023(4) 0.0010(5)
C009 0.0209(6) 0.0266(7) 0.0196(6) -0.0012(5) 0.0012(5) -0.0028(5)
C00A 0.0140(5) 0.0295(7) 0.0180(6) -0.0006(5) 0.0006(4) -0.0034(5)
C00B 0.0161(5) 0.0271(7) 0.0155(5) -0.0012(5) 0.0023(4) -0.0020(5)
C00C 0.0141(5) 0.0288(7) 0.0163(6) -0.0004(5) 0.0036(4) -0.0013(5)
C00D 0.0255(7) 0.0432(9) 0.0228(7) 0.0052(6) 0.0096(5) 0.0054(6)
C00E 0.0190(6) 0.0351(7) 0.0148(6) -0.0035(5) 0.0008(5) 0.0001(5)
C00F 0.0220(6) 0.0291(7) 0.0205(6) -0.0051(5) 0.0036(5) -0.0046(5)
C00G 0.0209(6) 0.0340(8) 0.0281(7) -0.0009(6) 0.0083(5) 0.0020(6)
C00H 0.0275(7) 0.0270(7) 0.0290(7) 0.0023(6) 0.0045(6) 0.0024(6)
C00I 0.0275(7) 0.0409(9) 0.0238(7) 0.0012(6) 0.0054(6) -0.0043(6)
C00J 0.0187(6) 0.0457(9) 0.0216(6) -0.0037(6) -0.0026(5) -0.0045(6)
C00K 0.0197(6) 0.0431(9) 0.0262(7) 0.0063(6) -0.0003(5) 0.0038(6)
C00L 0.0217(7) 0.0602(11) 0.0284(7) -0.0110(7) 0.0123(6) -0.0026(7)
C00M 0.0344(8) 0.0425(9) 0.0258(7) -0.0055(6) 0.0077(6) 0.0055(7)
C00N 0.0240(7) 0.0433(9) 0.0429(9) -0.0076(7) 0.0134(6) 0.0052(6)
C00O 0.0297(7) 0.0617(11) 0.0226(7) 0.0053(7) 0.0126(6) 0.0004(7)
C00P 0.0333(8) 0.0644(12) 0.0307(8) 0.0054(8) 0.0106(7) -0.0121(8)
C00Q 0.0367(9) 0.0710(14) 0.0365(9) -0.0074(9) 0.0146(8) 0.0139(9)
C00R 0.0294(8) 0.0926(17) 0.0324(9) -0.0005(10) 0.0147(7) -0.0014(9)

loop_
_atom_type_symbol
_atom_type_description
_atom_type_scat_dispersion_real
_atom_type_scat_dispersion_imag
_atom_type_scat_source
C C 0.0033 0.0016 'International Tables Vol C Tables 4.2.6.8 and 6.1.1.4'
H H 0.0000 0.0000 'International Tables Vol C Tables 4.2.6.8 and 6.1.1.4'
O O 0.0106 0.0060 'International Tables Vol C Tables 4.2.6.8 and 6.1.1.4'
P P 0.1023 0.0942 'International Tables Vol C Tables 4.2.6.8 and 6.1.1.4'

loop_
_exptl_crystal_face_index_h
_exptl_crystal_face_index_k
_exptl_crystal_face_index_l
_exptl_crystal_face_perp_dist
-15 2 5 0.1585
-5 4 -19 0.1781
14 0 -15 0.3780
7 -4 17 0.0990
-14 -5 13 0.1466
2 15 5 0.0900
14 1 -15 0.3656
1 -15 -7 0.2289

loop_
_geom_angle_atom_site_label_1
_geom_angle_atom_site_label_2
_geom_angle_atom_site_label_3
_geom_angle
_geom_angle_site_symmetry_1
_geom_angle_site_symmetry_3
_geom_angle_publ_flag
O002 P001 C007 113.22(6) . . ?
O002 P001 C00B 111.73(6) . . ?
O002 P001 C00E 112.99(7) . . ?
C007 P001 C00E 104.95(6) . . ?
C00B P001 C007 107.22(6) . . ?
C00B P001 C00E 106.19(6) . . ?
C006 C003 C005 120.68(11) . 3_666 ?
C006 C003 C008 120.69(11) . . ?
C008 C003 C005 118.61(11) . 3_666 ?
C00D C004 C006 120.79(12) . . ?
C00G C004 C006 120.16(12) . . ?
C00G C004 C00D 119.02(12) . . ?
C003 C005 C00C 118.19(11) 3_666 3_666 ?
C006 C005 C003 119.79(11) . 3_666 ?
C006 C005 C00C 122.01(11) . 3_666 ?
C003 C006 C004 119.63(11) . . ?
C005 C006 C003 119.52(11) . . ?
C005 C006 C004 120.85(11) . . ?
C008 C007 P001 120.76(10) . . ?
C008 C007 C00A 119.61(11) . . ?
C00A C007 P001 119.59(9) . . ?
C007 C008 C003 121.59(11) . . ?
C00H C009 C00B 119.76(13) . . ?
C00C C00A C007 120.64(11) . . ?
C009 C00B P001 123.03(10) . . ?
C009 C00B C00F 120.04(12) . . ?
C00F C00B P001 116.92(11) . . ?
C00A C00C C005 121.25(12) . 3_666 ?
C00O C00D C004 120.24(15) . . ?
C00I C00E P001 121.82(11) . . ?
C00M C00E P001 118.11(12) . . ?
C00M C00E C00I 120.01(14) . . ?
C00J C00F C00B 120.04(14) . . ?
C004 C00G C00N 120.31(14) . . ?
C00K C00H C009 120.24(14) . . ?
C00P C00I C00E 119.25(16) . . ?
C00F C00J C00K 119.76(13) . . ?
C00H C00K C00J 120.15(13) . . ?
C00O C00L C00N 119.69(14) . . ?
C00E C00M C00Q 119.94(17) . . ?
C00L C00N C00G 120.21(15) . . ?
C00L C00O C00D 120.51(15) . . ?
C00R C00P C00I 120.31(18) . . ?
C00R C00Q C00M 120.01(18) . . ?
C00Q C00R C00P 120.48(16) . . ?

loop_
_geom_bond_atom_site_label_1
_geom_bond_atom_site_label_2
_geom_bond_distance
_geom_bond_site_symmetry_2
_geom_bond_publ_flag
P001 O002 1.4870(11) . ?
P001 C007 1.8035(13) . ?
P001 C00B 1.8020(13) . ?
P001 C00E 1.8070(14) . ?
C003 C005 1.4333(16) 3_666 ?
C003 C006 1.4090(16) . ?
C003 C008 1.4286(17) . ?
C004 C006 1.4915(17) . ?
C004 C00D 1.394(2) . ?
C004 C00G 1.390(2) . ?
C005 C006 1.4054(17) . ?
C005 C00C 1.4348(17) 3_666 ?
C007 C008 1.3672(17) . ?
C007 C00A 1.4258(18) . ?
C009 C00B 1.391(2) . ?
C009 C00H 1.390(2) . ?
C00A C00C 1.3619(18) . ?
C00B C00F 1.3944(18) . ?
C00D C00O 1.392(2) . ?
C00E C00I 1.397(2) . ?
C00E C00M 1.389(2) . ?
C00F C00J 1.390(2) . ?
C00G C00N 1.394(2) . ?
C00H C00K 1.388(2) . ?
C00I C00P 1.391(2) . ?
C00J C00K 1.392(2) . ?
C00L C00N 1.386(3) . ?
C00L C00O 1.376(3) . ?
C00M C00Q 1.396(2) . ?
C00P C00R 1.389(3) . ?
C00Q C00R 1.368(3) . ?

loop_
_exptl_oxdiff_crystal_face_indexfrac_h
_exptl_oxdiff_crystal_face_indexfrac_k
_exptl_oxdiff_crystal_face_indexfrac_l
_exptl_oxdiff_crystal_face_x
_exptl_oxdiff_crystal_face_y
_exptl_oxdiff_crystal_face_z
-14.9828 2.2898 4.6113 0.4889 -0.0515 0.8708
-4.7140 4.1062 -18.5340 0.9886 -0.1041 -0.1089
13.6028 -0.2284 -15.1091 0.0124 -0.0013 -0.9999
6.6609 -4.1682 16.5445 -0.9940 0.1046 -0.0309
-13.5553 -4.7226 12.5053 0.0351 0.3360 0.9412
1.7803 14.7564 4.7532 -0.1047 -0.9944 0.0169
13.7954 0.8760 -14.5050 -0.0079 -0.0778 -0.9969
0.5359 -14.5538 -7.1634 0.1030 0.9776 -0.1837
